data_4083728
loop_
_publ_author_name
'Adhikari, Bimalendu'
'Lough, Alan J.'
'Barker, Bryan'
'Shah, Afzal'
'Xiang, Cuili'
'Kraatz, Heinz-Bernhard'

_publ_section_title
;
 Bis-amino Acid Derivatives of 1,1&#x2032;-Ferrocenedicarboxylic Acid:
 Structural, Electrochemical, and Metal Ion Binding Studies
;
_journal_issue 18
_journal_name_full Organometallics
_journal_page_first 4873
_journal_paper_doi 10.1021/om500032p
_journal_volume 33
_journal_year 2014
_chemical_absolute_configuration ad
_chemical_formula_moiety 'C36 H34 Fe N4 O6, 0.5(C7 H8), 0.5(C H4 O)'
_chemical_formula_sum 'C40 H40 Fe N4 O6.5'
_chemical_formula_weight 736.61
_chemical_name_systematic
; 
 ? 
;
_space_group_crystal_system orthorhombic
_space_group_IT_number 19
_space_group_name_Hall 'P 2ac 2ab'
_space_group_name_H-M_alt 'P 21 21 21'
_symmetry_space_group_name_Hall 'P 2ac 2ab'
_symmetry_space_group_name_H-M 'P 21 21 21'
_atom_sites_solution_hydrogens mixed
_audit_creation_method SHELXL-2013
_cell_angle_alpha 90
_cell_angle_beta 90
_cell_angle_gamma 90
_cell_formula_units_Z 8
_cell_length_a 11.4726(10)
_cell_length_b 21.0218(18)
_cell_length_c 30.250(3)
_cell_measurement_reflns_used 9039
_cell_measurement_temperature 147(2)
_cell_measurement_theta_max 26.15
_cell_measurement_theta_min 2.23
_cell_volume 7295.5(11)
_computing_cell_refinement APEX2
_computing_data_collection 'APEX2 (Bruker, 2007)'
_computing_data_reduction 'SAINT (Bruker, 2007)'
_computing_molecular_graphics 'PLATON (Spek, 2009)'
_computing_publication_material 'SHELXTL (Sheldrick, 2008)'
_computing_structure_refinement 'SHELXL-2013 (Sheldrick, 2013)'
_computing_structure_solution 'SHELXS-97 (Sheldrick, 2008)'
_diffrn_ambient_temperature 147(2)
_diffrn_measured_fraction_theta_full 1.000
_diffrn_measured_fraction_theta_max 1.000
_diffrn_measurement_device_type 'Bruker Kappa APEX-DUO CCD'
_diffrn_measurement_method '\f and \w scans'
_diffrn_radiation_type MoK\a
_diffrn_radiation_wavelength 0.71073
_diffrn_reflns_av_R_equivalents 0.0437
_diffrn_reflns_av_unetI/netI 0.0377
_diffrn_reflns_Laue_measured_fraction_full 1.000
_diffrn_reflns_Laue_measured_fraction_max 1.000
_diffrn_reflns_limit_h_max 14
_diffrn_reflns_limit_h_min -14
_diffrn_reflns_limit_k_max 27
_diffrn_reflns_limit_k_min -27
_diffrn_reflns_limit_l_max 39
_diffrn_reflns_limit_l_min -39
_diffrn_reflns_number 94887
_diffrn_reflns_point_group_measured_fraction_full 0.999
_diffrn_reflns_point_group_measured_fraction_max 0.998
_diffrn_reflns_theta_full 25.242
_diffrn_reflns_theta_max 27.478
_diffrn_reflns_theta_min 1.346
_diffrn_source 'sealed tube with Bruker Triumph monochromator'
_exptl_absorpt_coefficient_mu 0.468
_exptl_absorpt_correction_T_max 0.7456
_exptl_absorpt_correction_T_min 0.6476
_exptl_absorpt_correction_type multi-scan
_exptl_absorpt_process_details 'SADABS (Sheldrick, 1996)'
_exptl_crystal_colour brown
_exptl_crystal_density_diffrn 1.341
_exptl_crystal_description plate
_exptl_crystal_F_000 3088
_exptl_crystal_size_max 0.260
_exptl_crystal_size_mid 0.160
_exptl_crystal_size_min 0.100
_refine_diff_density_max 1.058
_refine_diff_density_min -0.473
_refine_diff_density_rms 0.086
_refine_ls_abs_structure_details
; 
 Flack x determined using 5961 quotients [(I+)-(I-)]/[(I+)+(I-)] 
 (Parsons and Flack (2004), Acta Cryst. A60, s61). 
;
_refine_ls_abs_structure_Flack 0.026(4)
_refine_ls_extinction_method none
_refine_ls_goodness_of_fit_ref 1.072
_refine_ls_hydrogen_treatment constr
_refine_ls_matrix_type full
_refine_ls_number_parameters 917
_refine_ls_number_reflns 16696
_refine_ls_number_restraints 2
_refine_ls_restrained_S_all 1.073
_refine_ls_R_factor_all 0.0715
_refine_ls_R_factor_gt 0.0604
_refine_ls_shift/su_max 0.003
_refine_ls_shift/su_mean 0.000
_refine_ls_structure_factor_coef Fsqd
_refine_ls_weighting_details 'w=1/[\s^2^(Fo^2^)+(0.0873P)^2^+8.0658P] where P=(Fo^2^+2Fc^2^)/3'
_refine_ls_weighting_scheme calc
_refine_ls_wR_factor_gt 0.1561
_refine_ls_wR_factor_ref 0.1635
_reflns_Friedel_coverage 0.825
_reflns_Friedel_fraction_full 0.999
_reflns_Friedel_fraction_max 0.997
_reflns_number_gt 14572
_reflns_number_total 16696
_reflns_threshold_expression 'I > 2\s(I)'
_cod_data_source_file om500032p_si_002.cif
_cod_data_source_block d13189_a
_cod_original_cell_volume 7295.6(11)
_cod_original_formula_sum 'C40 H40 Fe N4 O6.50'
_cod_database_code 4083728
_shelx_space_group_comment
; 
The symmetry employed for this shelxl refinement is uniquely defined 
by the following loop, which should always be used as a source of 
symmetry information in preference to the above space-group names. 
They are only intended as comments. 
;
_shelx_estimated_absorpt_t_min 0.888
_shelx_estimated_absorpt_t_max 0.955
_shelxl_version_number 2013-3

loop_
_space_group_symop_operation_xyz
'x, y, z'
'-x+1/2, -y, z+1/2'
'-x, y+1/2, -z+1/2'
'x+1/2, -y+1/2, -z'

loop_
_atom_site_label
_atom_site_type_symbol
_atom_site_fract_x
_atom_site_fract_y
_atom_site_fract_z
_atom_site_U_iso_or_equiv
_atom_site_adp_type
_atom_site_occupancy
_atom_site_site_symmetry_order
_atom_site_calc_flag
_atom_site_refinement_flags_posn
_atom_site_refinement_flags_adp
_atom_site_refinement_flags_occupancy
_atom_site_disorder_assembly
_atom_site_disorder_group
Fe1A Fe 0.40596(6) 0.71195(3) 0.32855(2) 0.02250(16) Uani 1 1 d . . . . .
O1A O 0.5763(4) 0.69483(18) 0.21545(12) 0.0324(9) Uani 1 1 d . . . . .
O2A O 0.6022(4) 0.8762(2) 0.25369(13) 0.0388(10) Uani 1 1 d . . . . .
O3A O 0.7085(4) 0.8829(2) 0.19267(13) 0.0368(9) Uani 1 1 d . . . . .
O4A O 0.5326(4) 0.82387(18) 0.41510(12) 0.0314(8) Uani 1 1 d . . . . .
O5A O 0.7668(4) 0.78509(18) 0.36048(14) 0.0379(9) Uani 1 1 d . . . . .
O6A O 0.8854(4) 0.86452(19) 0.38114(15) 0.0416(10) Uani 1 1 d . . . . .
N1A N 0.6768(4) 0.75101(19) 0.26658(13) 0.0222(8) Uani 1 1 d . . . . .
H1A H 0.6930 0.7555 0.2948 0.027 Uiso 1 1 calc R U . . .
N2A N 1.0502(4) 0.6657(2) 0.26640(18) 0.0361(11) Uani 1 1 d . . . . .
H2A H 1.0809 0.6343 0.2817 0.043 Uiso 1 1 calc R U . . .
N3A N 0.5818(4) 0.86735(18) 0.34966(13) 0.0231(8) Uani 1 1 d . . . . .
H3A H 0.5603 0.8756 0.3223 0.028 Uiso 1 1 calc R U . . .
N4A N 0.5327(4) 1.0858(2) 0.32370(16) 0.0317(10) Uani 1 1 d . . . . .
H4A H 0.4830 1.1092 0.3086 0.038 Uiso 1 1 calc R U . . .
C1A C 0.5363(4) 0.6738(2) 0.29072(16) 0.0219(9) Uani 1 1 d . . . . .
C2A C 0.4295(5) 0.6389(2) 0.28479(17) 0.0263(11) Uani 1 1 d . . . . .
H2AA H 0.3868 0.6328 0.2563 0.032 Uiso 1 1 calc R U . . .
C3A C 0.3958(5) 0.6144(2) 0.32678(19) 0.0293(11) Uani 1 1 d . . . . .
H3AA H 0.3245 0.5885 0.3329 0.035 Uiso 1 1 calc R U . . .
C4A C 0.4801(5) 0.6335(2) 0.35849(18) 0.0286(11) Uani 1 1 d . . . . .
H4AA H 0.4778 0.6236 0.3908 0.034 Uiso 1 1 calc R U . . .
C5A C 0.5667(4) 0.6707(2) 0.33665(16) 0.0241(10) Uani 1 1 d . . . . .
H5AA H 0.6363 0.6908 0.3508 0.029 Uiso 1 1 calc R U . . .
C6A C 0.4091(5) 0.8025(2) 0.35352(17) 0.0259(10) Uani 1 1 d . . . . .
C7A C 0.3256(5) 0.7643(2) 0.37641(19) 0.0306(11) Uani 1 1 d . . . . .
H7AA H 0.3261 0.7547 0.4088 0.037 Uiso 1 1 calc R U . . .
C8A C 0.2422(5) 0.7425(3) 0.3456(2) 0.0337(12) Uani 1 1 d . . . . .
H8AA H 0.1737 0.7147 0.3524 0.040 Uiso 1 1 calc R U . . .
C9A C 0.2736(5) 0.7664(3) 0.30303(19) 0.0306(11) Uani 1 1 d . . . . .
H9AA H 0.2310 0.7579 0.2748 0.037 Uiso 1 1 calc R U . . .
C10A C 0.3765(4) 0.8032(2) 0.30730(17) 0.0254(10) Uani 1 1 d . . . . .
H10A H 0.4186 0.8256 0.2829 0.030 Uiso 1 1 calc R U . . .
C11A C 0.5974(4) 0.7071(2) 0.25453(15) 0.0210(9) Uani 1 1 d . . . . .
C12A C 0.7363(4) 0.7910(2) 0.23516(16) 0.0257(10) Uani 1 1 d . . . . .
H12A H 0.7408 0.7682 0.2062 0.031 Uiso 1 1 calc R U . . .
C13A C 0.6711(4) 0.8534(2) 0.22866(16) 0.0251(10) Uani 1 1 d . . . . .
C14A C 0.6646(6) 0.9466(3) 0.1860(2) 0.0498(17) Uani 1 1 d . . . . .
H14A H 0.6935 0.9632 0.1578 0.075 Uiso 1 1 calc R U . . .
H14B H 0.6914 0.9741 0.2102 0.075 Uiso 1 1 calc R U . . .
H14C H 0.5792 0.9458 0.1856 0.075 Uiso 1 1 calc R U . . .
C15A C 0.8612(5) 0.8071(2) 0.25080(18) 0.0272(11) Uani 1 1 d . . . . .
H15A H 0.8930 0.8414 0.2318 0.033 Uiso 1 1 calc R U . . .
H15B H 0.8576 0.8235 0.2814 0.033 Uiso 1 1 calc R U . . .
C16A C 0.9427(5) 0.7515(2) 0.24951(18) 0.0277(11) Uani 1 1 d . . . . .
C17A C 0.9713(5) 0.7094(3) 0.2823(2) 0.0340(12) Uani 1 1 d . . . . .
H17A H 0.9413 0.7102 0.3115 0.041 Uiso 1 1 calc R U . . .
C18A C 1.0732(5) 0.6787(3) 0.2230(2) 0.0339(12) Uani 1 1 d . . . . .
C19A C 1.1478(6) 0.6489(3) 0.1926(3) 0.0460(16) Uani 1 1 d . . . . .
H19A H 1.1934 0.6130 0.2006 0.055 Uiso 1 1 calc R U . . .
C20A C 1.1521(6) 0.6741(3) 0.1503(2) 0.0467(15) Uani 1 1 d . . . . .
H20A H 1.2024 0.6552 0.1292 0.056 Uiso 1 1 calc R U . . .
C21A C 1.0859(6) 0.7259(3) 0.1380(2) 0.0439(14) Uani 1 1 d . . . . .
H21A H 1.0902 0.7410 0.1084 0.053 Uiso 1 1 calc R U . . .
C22A C 1.0132(5) 0.7561(3) 0.1679(2) 0.0345(12) Uani 1 1 d . . . . .
H22A H 0.9687 0.7921 0.1592 0.041 Uiso 1 1 calc R U . . .
C23A C 1.0066(5) 0.7325(2) 0.21110(19) 0.0295(11) Uani 1 1 d . . . . .
C24A C 0.5137(5) 0.8317(2) 0.37542(16) 0.0233(10) Uani 1 1 d . . . . .
C25A C 0.6915(5) 0.8927(2) 0.36636(16) 0.0237(10) Uani 1 1 d . . . . .
H25A H 0.6776 0.9085 0.3971 0.028 Uiso 1 1 calc R U . . .
C26A C 0.7829(5) 0.8404(2) 0.36865(16) 0.0271(11) Uani 1 1 d . . . . .
C27A C 0.9804(7) 0.8200(4) 0.3866(3) 0.056(2) Uani 1 1 d . . . . .
H27A H 1.0273 0.8323 0.4123 0.085 Uiso 1 1 calc R U . . .
H27B H 1.0294 0.8205 0.3600 0.085 Uiso 1 1 calc R U . . .
H27C H 0.9490 0.7772 0.3910 0.085 Uiso 1 1 calc R U . . .
C28A C 0.7337(5) 0.9494(2) 0.33836(17) 0.0268(10) Uani 1 1 d . . . . .
H28A H 0.8132 0.9612 0.3481 0.032 Uiso 1 1 calc R U . . .
H28B H 0.7389 0.9357 0.3071 0.032 Uiso 1 1 calc R U . . .
C29A C 0.6575(5) 1.0072(2) 0.34088(16) 0.0258(10) Uani 1 1 d . . . . .
C30A C 0.5849(5) 1.0304(2) 0.30889(18) 0.0292(11) Uani 1 1 d . . . . .
H30A H 0.5723 1.0114 0.2808 0.035 Uiso 1 1 calc R U . . .
C31A C 0.5708(5) 1.0981(2) 0.36537(18) 0.0295(11) Uani 1 1 d . . . . .
C32A C 0.5456(7) 1.1505(3) 0.3934(2) 0.0471(17) Uani 1 1 d . . . . .
H32A H 0.4950 1.1838 0.3843 0.057 Uiso 1 1 calc R U . . .
C33A C 0.5974(8) 1.1511(3) 0.4342(2) 0.0553(19) Uani 1 1 d . . . . .
H33A H 0.5801 1.1847 0.4541 0.066 Uiso 1 1 calc R U . . .
C34A C 0.6747(9) 1.1037(4) 0.4473(2) 0.061(2) Uani 1 1 d . . . . .
H34A H 0.7097 1.1060 0.4757 0.074 Uiso 1 1 calc R U . . .
C35A C 0.7016(7) 1.0531(3) 0.41942(19) 0.0414(15) Uani 1 1 d . . . . .
H35A H 0.7545 1.0210 0.4287 0.050 Uiso 1 1 calc R U . . .
C36A C 0.6499(5) 1.0500(2) 0.37784(17) 0.0276(11) Uani 1 1 d . . . . .
Fe1B Fe 0.84022(7) 0.49270(3) 0.27091(2) 0.02600(17) Uani 1 1 d . . . . .
O1B O 0.6157(4) 0.4524(2) 0.35792(16) 0.0489(11) Uani 1 1 d . . . . .
O4B O 1.1255(3) 0.55744(19) 0.31492(13) 0.0335(9) Uani 1 1 d . . . . .
O5B O 0.9470(4) 0.6106(2) 0.39958(14) 0.0413(10) Uani 1 1 d . . . . .
O6B O 1.0940(7) 0.6293(3) 0.4455(3) 0.103(3) Uani 1 1 d . . . . .
N1B N 0.7285(5) 0.5275(2) 0.38871(16) 0.0353(11) Uani 1 1 d . . . . .
H1B H 0.7719 0.5617 0.3852 0.042 Uiso 1 1 calc R U . . .
N2B N 0.5952(5) 0.7062(2) 0.45276(15) 0.0382(11) Uani 1 1 d . . . . .
H2B H 0.5919 0.7455 0.4429 0.046 Uiso 1 1 calc R U . . .
N3B N 1.0529(4) 0.4988(2) 0.37058(14) 0.0325(10) Uani 1 1 d . . . . .
H3B H 1.0114 0.4656 0.3787 0.039 Uiso 1 1 calc R U . . .
N4B N 1.4182(6) 0.4153(3) 0.4154(3) 0.0633(18) Uani 1 1 d . . . . .
H4B H 1.4930 0.4142 0.4089 0.076 Uiso 1 1 calc R U . . .
C1B C 0.7082(5) 0.5256(2) 0.30912(18) 0.0281(11) Uani 1 1 d . . . . .
C2B C 0.6625(5) 0.4998(3) 0.2686(2) 0.0371(12) Uani 1 1 d . . . . .
H2BA H 0.6060 0.4638 0.2658 0.044 Uiso 1 1 calc R U . . .
C3B C 0.7127(5) 0.5355(3) 0.2330(2) 0.0353(12) Uani 1 1 d . . . . .
H3BA H 0.6988 0.5278 0.2008 0.042 Uiso 1 1 calc R U . . .
C4B C 0.7883(5) 0.5821(3) 0.25108(19) 0.0319(12) Uani 1 1 d . . . . .
H4BA H 0.8365 0.6129 0.2337 0.038 Uiso 1 1 calc R U . . .
C5B C 0.7869(5) 0.5766(2) 0.29824(18) 0.0273(10) Uani 1 1 d . . . . .
H5BA H 0.8318 0.6033 0.3196 0.033 Uiso 1 1 calc R U . . .
C6B C 1.0001(5) 0.4717(3) 0.29575(17) 0.0282(11) Uani 1 1 d . . . . .
C7B C 1.0065(5) 0.4795(3) 0.24860(18) 0.0308(12) Uani 1 1 d . . . . .
H7BA H 1.0549 0.5116 0.2326 0.037 Uiso 1 1 calc R U . . .
C8B C 0.9319(5) 0.4347(3) 0.2290(2) 0.0395(14) Uani 1 1 d . . . . .
H8BA H 0.9176 0.4296 0.1966 0.047 Uiso 1 1 calc R U . . .
C9B C 0.8803(6) 0.3992(3) 0.2625(2) 0.0414(15) Uani 1 1 d . . . . .
H9BA H 0.8224 0.3643 0.2579 0.050 Uiso 1 1 calc R U . . .
C10B C 0.9212(5) 0.4210(2) 0.30449(19) 0.0311(11) Uani 1 1 d . . . . .
H10B H 0.8991 0.4037 0.3341 0.037 Uiso 1 1 calc R U . . .
C11B C 0.6813(5) 0.4985(3) 0.35312(18) 0.0310(11) Uani 1 1 d . . . . .
C12B C 0.7082(6) 0.5025(3) 0.4328(2) 0.0434(14) Uani 1 1 d . . . . .
H12B H 0.6232 0.4927 0.4357 0.052 Uiso 1 1 calc R U . A 1
C13B C 0.7771(8) 0.4403(4) 0.4392(3) 0.060(2) Uani 0.53(3) 1 d . . P B 1
O2B O 0.8785(10) 0.4335(5) 0.4262(4) 0.034(3) Uiso 0.53(3) 1 d . . P B 1
O3B O 0.7053(13) 0.3978(6) 0.4609(4) 0.052(3) Uiso 0.53(3) 1 d . . P B 1
C14B C 0.746(2) 0.3337(11) 0.4661(8) 0.088(7) Uiso 0.53(3) 1 d . . P B 1
H14D H 0.6880 0.3090 0.4827 0.132 Uiso 0.53(3) 1 calc R U P B 1
H14E H 0.8199 0.3338 0.4822 0.132 Uiso 0.53(3) 1 calc R U P B 1
H14F H 0.7572 0.3143 0.4369 0.132 Uiso 0.53(3) 1 calc R U P B 1
C13C C 0.7771(8) 0.4403(4) 0.4392(3) 0.060(2) Uani 0.47(3) 1 d . . P B 2
O2C O 0.8604(13) 0.4213(7) 0.4172(5) 0.047(3) Uiso 0.47(3) 1 d . . P B 2
O3C O 0.7393(15) 0.4081(7) 0.4728(5) 0.057(4) Uiso 0.47(3) 1 d . . P B 2
C14C C 0.7981(19) 0.3476(9) 0.4822(7) 0.062(6) Uiso 0.47(3) 1 d . . P B 2
H14G H 0.7651 0.3288 0.5091 0.094 Uiso 0.47(3) 1 calc R U P B 2
H14H H 0.8816 0.3552 0.4865 0.094 Uiso 0.47(3) 1 calc R U P B 2
H14I H 0.7870 0.3184 0.4573 0.094 Uiso 0.47(3) 1 calc R U P B 2
C15B C 0.7408(7) 0.5506(3) 0.4683(2) 0.0466(16) Uani 1 1 d . . . . .
H15C H 0.7339 0.5303 0.4977 0.056 Uiso 1 1 calc R U . . .
H15D H 0.8231 0.5635 0.4642 0.056 Uiso 1 1 calc R U . . .
C16B C 0.6649(6) 0.6084(3) 0.46699(17) 0.0368(13) Uani 1 1 d . . . . .
C17B C 0.6875(6) 0.6656(3) 0.44800(18) 0.0378(13) Uani 1 1 d . . . . .
H17B H 0.7582 0.6761 0.4333 0.045 Uiso 1 1 calc R U . . .
C18B C 0.5095(6) 0.6755(3) 0.47537(18) 0.0347(12) Uani 1 1 d . . . . .
C19B C 0.3975(6) 0.6959(3) 0.48849(19) 0.0416(14) Uani 1 1 d . . . . .
H19B H 0.3720 0.7380 0.4825 0.050 Uiso 1 1 calc R U . . .
C20B C 0.3267(6) 0.6539(4) 0.5099(2) 0.0463(16) Uani 1 1 d . . . . .
H20B H 0.2509 0.6666 0.5189 0.056 Uiso 1 1 calc R U . . .
C21B C 0.3659(7) 0.5916(3) 0.5186(2) 0.0489(17) Uani 1 1 d . . . . .
H21B H 0.3148 0.5629 0.5331 0.059 Uiso 1 1 calc R U . . .
C22B C 0.4753(7) 0.5708(3) 0.5069(2) 0.0430(15) Uani 1 1 d . . . . .
H22B H 0.4999 0.5288 0.5136 0.052 Uiso 1 1 calc R U . . .
C23B C 0.5504(6) 0.6134(3) 0.48460(17) 0.0341(13) Uani 1 1 d . . . . .
C24B C 1.0623(4) 0.5134(2) 0.32709(17) 0.0272(10) Uani 1 1 d . . . . .
C25B C 1.1109(6) 0.5376(3) 0.40404(18) 0.0375(13) Uani 1 1 d . . . . .
H25B H 1.1850 0.5534 0.3905 0.045 Uiso 1 1 calc R U . . .
C26B C 1.0386(6) 0.5957(3) 0.4153(2) 0.0409(14) Uani 1 1 d . . . . .
C27B C 1.0357(11) 0.6844(5) 0.4633(4) 0.106(5) Uani 1 1 d . . . . .
H27D H 1.0936 0.7170 0.4708 0.158 Uiso 1 1 calc R U . . .
H27E H 0.9925 0.6723 0.4900 0.158 Uiso 1 1 calc R U . . .
H27F H 0.9815 0.7014 0.4412 0.158 Uiso 1 1 calc R U . . .
C28B C 1.1448(6) 0.4984(3) 0.44449(18) 0.0415(15) Uani 1 1 d . . . . .
H28C H 1.1693 0.5273 0.4686 0.050 Uiso 1 1 calc R U . . .
H28D H 1.0762 0.4740 0.4549 0.050 Uiso 1 1 calc R U . . .
C29B C 1.2419(6) 0.4534(3) 0.43406(18) 0.0369(13) Uani 1 1 d . . . . .
C30B C 1.3548(6) 0.4686(3) 0.4256(2) 0.0464(15) Uani 1 1 d . . . . .
H30B H 1.3856 0.5105 0.4265 0.056 Uiso 1 1 calc R U . . .
C31B C 1.3442(7) 0.3637(3) 0.4172(3) 0.0528(17) Uani 1 1 d . . . . .
C32B C 1.3683(9) 0.3002(4) 0.4101(4) 0.084(3) Uani 1 1 d . . . . .
H32B H 1.4441 0.2862 0.4021 0.100 Uiso 1 1 calc R U . . .
C33B C 1.2769(9) 0.2581(4) 0.4151(4) 0.079(3) Uani 1 1 d . . . . .
H33B H 1.2896 0.2141 0.4099 0.095 Uiso 1 1 calc R U . . .
C34B C 1.1644(9) 0.2790(4) 0.4280(3) 0.069(2) Uani 1 1 d . . . . .
H34B H 1.1041 0.2486 0.4321 0.083 Uiso 1 1 calc R U . . .
C35B C 1.1410(7) 0.3412(3) 0.4344(2) 0.0479(16) Uani 1 1 d . . . . .
H35B H 1.0645 0.3550 0.4416 0.057 Uiso 1 1 calc R U . . .
C36B C 1.2329(5) 0.3855(3) 0.4302(2) 0.0354(13) Uani 1 1 d . . . . .
C1S C 1.2768(5) 1.0063(4) 0.4034(3) 0.115(5) Uani 1 1 d DG . . . .
C2S C 1.2612(7) 1.0695(4) 0.3913(3) 0.174(10) Uani 1 1 d DG . . . .
H2S H 1.3254 1.0980 0.3917 0.209 Uiso 1 1 calc R U . . .
C3S C 1.1516(8) 1.0910(3) 0.3785(3) 0.158(8) Uani 1 1 d G . . . .
H3S H 1.1409 1.1342 0.3702 0.190 Uiso 1 1 calc R U . . .
C4S C 1.0577(6) 1.0492(4) 0.3780(3) 0.089(3) Uani 1 1 d G . . . .
H4S H 0.9828 1.0639 0.3693 0.107 Uiso 1 1 calc R U . . .
C5S C 1.0733(6) 0.9860(3) 0.3901(2) 0.089(3) Uani 1 1 d G . . . .
H5S H 1.0091 0.9575 0.3897 0.106 Uiso 1 1 calc R U . . .
C6S C 1.1829(7) 0.9646(3) 0.4028(2) 0.084(3) Uani 1 1 d DG . . . .
H6S H 1.1936 0.9214 0.4111 0.101 Uiso 1 1 calc R U . . .
C7S C 1.3902(10) 0.9839(9) 0.4220(6) 0.222(14) Uani 1 1 d D . . . .
H7S1 H 1.4440 0.9740 0.3977 0.333 Uiso 1 1 calc R U . . .
H7S2 H 1.3772 0.9456 0.4398 0.333 Uiso 1 1 calc R U . . .
H7S3 H 1.4239 1.0174 0.4406 0.333 Uiso 1 1 calc R U . . .
O1S O 0.6010(13) 0.3389(5) 0.3021(4) 0.163(5) Uani 1 1 d . . . . .
H1O H 0.6050 0.3714 0.3182 0.245 Uiso 1 1 d R U . . .
C8S C 0.6402(11) 0.2917(5) 0.3241(4) 0.087(3) Uani 1 1 d . . . . .
H8S1 H 0.7054 0.3057 0.3426 0.130 Uiso 1 1 calc R U . . .
H8S2 H 0.6670 0.2586 0.3037 0.130 Uiso 1 1 calc R U . . .
H8S3 H 0.5782 0.2745 0.3429 0.130 Uiso 1 1 calc R U . . .

loop_
_atom_site_aniso_label
_atom_site_aniso_U_11
_atom_site_aniso_U_22
_atom_site_aniso_U_33
_atom_site_aniso_U_23
_atom_site_aniso_U_13
_atom_site_aniso_U_12
Fe1A 0.0195(3) 0.0181(3) 0.0298(3) 0.0013(3) 0.0002(3) -0.0015(3)
O1A 0.036(2) 0.0323(19) 0.0293(18) 0.0018(14) -0.0059(16) -0.0124(17)
O2A 0.041(2) 0.040(2) 0.0352(19) 0.0099(16) 0.0114(19) 0.014(2)
O3A 0.030(2) 0.042(2) 0.038(2) 0.0141(17) 0.0104(17) 0.0017(18)
O4A 0.039(2) 0.0288(19) 0.0265(18) 0.0007(14) 0.0000(16) 0.0008(17)
O5A 0.040(2) 0.0186(17) 0.055(2) -0.0073(17) -0.0060(19) 0.0064(17)
O6A 0.036(3) 0.030(2) 0.059(3) -0.0103(18) -0.021(2) 0.0081(18)
N1A 0.019(2) 0.0228(19) 0.0251(19) -0.0026(15) -0.0014(16) -0.0070(16)
N2A 0.033(3) 0.023(2) 0.053(3) 0.003(2) -0.012(2) -0.0010(19)
N3A 0.024(2) 0.0177(18) 0.0272(19) 0.0008(15) -0.0056(17) 0.0008(17)
N4A 0.024(2) 0.029(2) 0.042(2) 0.0087(19) -0.0039(19) 0.0070(18)
C1A 0.020(2) 0.014(2) 0.032(2) -0.0013(17) 0.0033(19) 0.0003(18)
C2A 0.021(3) 0.020(2) 0.038(3) -0.0050(19) 0.003(2) -0.0058(19)
C3A 0.026(3) 0.017(2) 0.045(3) 0.000(2) 0.005(2) -0.002(2)
C4A 0.035(3) 0.016(2) 0.034(3) 0.0052(19) 0.001(2) 0.003(2)
C5A 0.023(3) 0.016(2) 0.033(2) 0.0002(18) -0.0008(19) 0.0027(18)
C6A 0.025(3) 0.019(2) 0.033(2) 0.0011(18) -0.002(2) 0.003(2)
C7A 0.029(3) 0.023(2) 0.040(3) -0.002(2) 0.004(2) 0.002(2)
C8A 0.022(3) 0.029(3) 0.050(3) 0.000(2) 0.003(2) 0.009(2)
C9A 0.020(3) 0.027(3) 0.045(3) 0.002(2) -0.005(2) 0.004(2)
C10A 0.020(3) 0.020(2) 0.036(3) -0.0017(18) -0.0048(19) 0.0067(18)
C11A 0.019(2) 0.0134(19) 0.030(2) -0.0012(16) -0.0008(19) -0.0028(19)
C12A 0.024(3) 0.024(2) 0.029(2) -0.0018(19) 0.0019(19) -0.006(2)
C13A 0.020(2) 0.029(2) 0.027(2) 0.0009(19) -0.005(2) -0.0051(19)
C14A 0.037(4) 0.050(4) 0.062(4) 0.029(3) 0.011(3) 0.005(3)
C15A 0.022(3) 0.020(2) 0.039(3) -0.0073(19) -0.001(2) -0.0053(19)
C16A 0.019(3) 0.021(2) 0.042(3) -0.004(2) -0.002(2) -0.0056(19)
C17A 0.030(3) 0.025(2) 0.047(3) -0.002(2) -0.005(2) -0.005(2)
C18A 0.023(3) 0.028(3) 0.051(3) -0.007(2) -0.008(2) -0.003(2)
C19A 0.033(3) 0.028(3) 0.077(5) -0.012(3) -0.007(3) 0.001(3)
C20A 0.035(4) 0.048(4) 0.057(4) -0.014(3) 0.006(3) 0.002(3)
C21A 0.035(3) 0.046(4) 0.050(3) -0.006(3) 0.008(3) -0.002(3)
C22A 0.026(3) 0.028(3) 0.049(3) -0.002(2) 0.003(3) 0.002(2)
C23A 0.017(3) 0.024(2) 0.047(3) -0.007(2) 0.002(2) -0.0014(19)
C24A 0.025(3) 0.015(2) 0.029(2) -0.0033(17) 0.0015(19) 0.0039(19)
C25A 0.026(3) 0.018(2) 0.028(2) -0.0034(17) -0.0055(19) -0.0006(19)
C26A 0.032(3) 0.026(3) 0.023(2) -0.0025(19) -0.004(2) 0.001(2)
C27A 0.038(4) 0.046(4) 0.086(5) -0.010(4) -0.031(4) 0.017(3)
C28A 0.021(3) 0.023(2) 0.036(3) 0.0003(19) -0.003(2) -0.0017(19)
C29A 0.025(2) 0.020(2) 0.033(2) 0.0031(18) -0.0025(19) -0.006(2)
C30A 0.025(3) 0.026(2) 0.036(3) 0.0032(19) -0.003(2) -0.001(2)
C31A 0.030(3) 0.022(2) 0.036(3) 0.007(2) 0.008(2) 0.002(2)
C32A 0.055(4) 0.028(3) 0.059(4) 0.004(3) 0.020(3) 0.007(3)
C33A 0.084(6) 0.037(3) 0.045(3) -0.009(3) 0.018(4) -0.002(4)
C34A 0.105(7) 0.050(4) 0.029(3) 0.002(3) -0.004(4) -0.009(4)
C35A 0.066(5) 0.025(3) 0.033(3) 0.007(2) -0.010(3) 0.002(3)
C36A 0.031(3) 0.019(2) 0.033(2) 0.0029(18) 0.001(2) -0.004(2)
Fe1B 0.0217(4) 0.0242(3) 0.0321(3) -0.0048(3) -0.0041(3) 0.0054(3)
O1B 0.044(3) 0.048(3) 0.055(3) 0.006(2) 0.006(2) -0.010(2)
O4B 0.027(2) 0.035(2) 0.038(2) 0.0045(16) -0.0060(16) 0.0013(16)
O5B 0.035(2) 0.042(2) 0.047(2) -0.0070(19) -0.0107(19) 0.0090(19)
O6B 0.108(6) 0.068(4) 0.133(6) -0.055(4) -0.092(5) 0.048(4)
N1B 0.039(3) 0.028(2) 0.039(2) 0.0074(19) 0.002(2) 0.006(2)
N2B 0.050(3) 0.032(2) 0.032(2) 0.0055(18) 0.001(2) -0.005(3)
N3B 0.035(3) 0.037(2) 0.026(2) 0.0016(19) -0.0034(18) 0.004(2)
N4B 0.043(4) 0.052(4) 0.095(5) -0.007(3) 0.015(4) 0.001(3)
C1B 0.021(3) 0.023(2) 0.040(3) -0.001(2) 0.002(2) 0.007(2)
C2B 0.026(3) 0.036(3) 0.049(3) -0.004(3) -0.011(2) 0.006(2)
C3B 0.026(3) 0.042(3) 0.038(3) -0.002(2) -0.010(2) 0.008(2)
C4B 0.024(3) 0.030(3) 0.042(3) 0.005(2) -0.004(2) 0.007(2)
C5B 0.026(3) 0.019(2) 0.037(3) -0.0016(19) -0.001(2) 0.005(2)
C6B 0.022(3) 0.029(3) 0.033(3) -0.002(2) -0.004(2) 0.011(2)
C7B 0.019(3) 0.042(3) 0.031(2) -0.005(2) -0.002(2) 0.017(2)
C8B 0.036(3) 0.045(3) 0.038(3) -0.018(3) -0.009(3) 0.019(3)
C9B 0.034(3) 0.028(3) 0.063(4) -0.017(3) -0.015(3) 0.013(2)
C10B 0.026(3) 0.021(2) 0.046(3) -0.003(2) -0.002(2) 0.010(2)
C11B 0.022(3) 0.029(3) 0.042(3) 0.003(2) 0.006(2) 0.007(2)
C12B 0.052(4) 0.039(3) 0.039(3) 0.009(3) 0.011(3) 0.010(3)
C13B 0.077(6) 0.047(4) 0.055(4) 0.023(3) 0.024(4) 0.023(4)
C13C 0.077(6) 0.047(4) 0.055(4) 0.023(3) 0.024(4) 0.023(4)
C15B 0.052(4) 0.055(4) 0.033(3) 0.008(3) 0.002(3) 0.016(3)
C16B 0.045(4) 0.042(3) 0.024(2) 0.004(2) 0.000(2) 0.006(3)
C17B 0.041(4) 0.044(3) 0.028(3) 0.002(2) -0.002(2) -0.002(3)
C18B 0.043(3) 0.035(3) 0.027(2) -0.004(2) -0.001(2) 0.001(3)
C19B 0.043(4) 0.044(3) 0.037(3) -0.006(2) -0.008(3) 0.001(3)
C20B 0.037(4) 0.063(4) 0.039(3) -0.010(3) 0.000(3) -0.006(3)
C21B 0.059(5) 0.048(4) 0.040(3) -0.001(3) 0.013(3) -0.019(3)
C22B 0.061(5) 0.034(3) 0.035(3) 0.003(2) 0.005(3) -0.010(3)
C23B 0.048(4) 0.033(3) 0.021(2) 0.003(2) -0.001(2) -0.001(3)
C24B 0.024(3) 0.029(2) 0.028(2) -0.002(2) -0.005(2) 0.009(2)
C25B 0.036(3) 0.046(3) 0.031(3) -0.007(2) -0.011(2) 0.008(3)
C26B 0.043(4) 0.041(3) 0.039(3) -0.001(3) -0.013(3) 0.007(3)
C27B 0.125(10) 0.064(6) 0.128(9) -0.058(6) -0.088(8) 0.056(6)
C28B 0.056(4) 0.041(3) 0.027(2) -0.006(2) -0.006(2) 0.022(3)
C29B 0.043(4) 0.039(3) 0.028(3) -0.002(2) -0.003(2) 0.005(3)
C30B 0.038(4) 0.038(3) 0.063(4) -0.003(3) 0.001(3) -0.001(3)
C31B 0.045(4) 0.042(4) 0.071(5) -0.004(3) 0.001(4) 0.008(3)
C32B 0.071(6) 0.038(4) 0.142(9) -0.023(5) 0.009(6) 0.016(4)
C33B 0.077(7) 0.037(4) 0.123(8) -0.009(5) 0.019(6) 0.010(4)
C34B 0.074(6) 0.054(5) 0.079(5) 0.014(4) -0.015(5) -0.023(4)
C35B 0.045(4) 0.055(4) 0.044(3) -0.006(3) -0.005(3) -0.003(3)
C36B 0.035(3) 0.031(3) 0.041(3) 0.003(2) 0.004(2) 0.008(2)
C1S 0.105(10) 0.145(12) 0.093(8) -0.046(8) 0.014(7) 0.042(10)
C2S 0.084(10) 0.105(11) 0.33(3) -0.084(14) 0.086(14) -0.033(9)
C3S 0.145(15) 0.122(12) 0.208(18) -0.084(12) 0.062(14) -0.057(12)
C4S 0.081(8) 0.088(8) 0.098(8) 0.020(6) -0.002(6) -0.012(6)
C5S 0.085(8) 0.096(8) 0.084(7) 0.011(6) -0.012(6) -0.007(7)
C6S 0.089(8) 0.090(7) 0.072(6) -0.003(5) -0.015(5) -0.033(6)
C7S 0.085(11) 0.45(4) 0.129(13) 0.10(2) 0.029(10) 0.062(18)
O1S 0.268(16) 0.095(6) 0.126(8) -0.007(6) -0.067(9) 0.033(9)
C8S 0.103(8) 0.064(5) 0.093(7) 0.034(5) -0.016(6) -0.006(6)

loop_
_atom_type_symbol
_atom_type_description
_atom_type_scat_dispersion_real
_atom_type_scat_dispersion_imag
_atom_type_scat_source
C C 0.0033 0.0016 'International Tables Vol C Tables 4.2.6.8 and 6.1.1.4'
H H 0.0000 0.0000 'International Tables Vol C Tables 4.2.6.8 and 6.1.1.4'
N N 0.0061 0.0033 'International Tables Vol C Tables 4.2.6.8 and 6.1.1.4'
O O 0.0106 0.0060 'International Tables Vol C Tables 4.2.6.8 and 6.1.1.4'
Fe Fe 0.3463 0.8444 'International Tables Vol C Tables 4.2.6.8 and 6.1.1.4'

loop_
_geom_angle_atom_site_label_1
_geom_angle_atom_site_label_2
_geom_angle_atom_site_label_3
_geom_angle
C7A Fe1A C2A 157.6(2)
C7A Fe1A C1A 159.9(2)
C2A Fe1A C1A 41.2(2)
C7A Fe1A C6A 40.9(2)
C2A Fe1A C6A 159.1(2)
C1A Fe1A C6A 123.9(2)
C7A Fe1A C10A 69.1(2)
C2A Fe1A C10A 121.4(2)
C1A Fe1A C10A 108.2(2)
C6A Fe1A C10A 41.34(19)
C7A Fe1A C8A 40.4(2)
C2A Fe1A C8A 121.2(2)
C1A Fe1A C8A 158.8(2)
C6A Fe1A C8A 68.4(2)
C10A Fe1A C8A 68.6(2)
C7A Fe1A C5A 123.3(2)
C2A Fe1A C5A 69.0(2)
C1A Fe1A C5A 41.0(2)
C6A Fe1A C5A 109.4(2)
C10A Fe1A C5A 125.5(2)
C8A Fe1A C5A 157.7(2)
C7A Fe1A C9A 68.4(2)
C2A Fe1A C9A 105.9(2)
C1A Fe1A C9A 123.3(2)
C6A Fe1A C9A 68.5(2)
C10A Fe1A C9A 40.4(2)
C8A Fe1A C9A 40.8(2)
C5A Fe1A C9A 161.0(2)
C7A Fe1A C3A 122.1(2)
C2A Fe1A C3A 40.6(2)
C1A Fe1A C3A 68.7(2)
C6A Fe1A C3A 159.7(2)
C10A Fe1A C3A 156.3(2)
C8A Fe1A C3A 105.5(2)
C5A Fe1A C3A 68.4(2)
C9A Fe1A C3A 120.3(2)
C7A Fe1A C4A 107.8(2)
C2A Fe1A C4A 68.3(2)
C1A Fe1A C4A 68.4(2)
C6A Fe1A C4A 125.0(2)
C10A Fe1A C4A 162.2(2)
C8A Fe1A C4A 121.1(2)
C5A Fe1A C4A 40.6(2)
C9A Fe1A C4A 156.2(2)
C3A Fe1A C4A 40.3(2)
C13A O3A C14A 115.8(5)
C26A O6A C27A 116.8(5)
C11A N1A C12A 122.8(4)
C11A N1A H1A 118.6
C12A N1A H1A 118.6
C18A N2A C17A 109.2(5)
C18A N2A H2A 125.4
C17A N2A H2A 125.4
C24A N3A C25A 120.6(4)
C24A N3A H3A 119.7
C25A N3A H3A 119.7
C31A N4A C30A 108.7(4)
C31A N4A H4A 125.7
C30A N4A H4A 125.7
C5A C1A C2A 107.7(4)
C5A C1A C11A 128.6(4)
C2A C1A C11A 123.6(4)
C5A C1A Fe1A 69.7(3)
C2A C1A Fe1A 69.4(3)
C11A C1A Fe1A 125.2(3)
C3A C2A C1A 107.7(5)
C3A C2A Fe1A 70.0(3)
C1A C2A Fe1A 69.4(3)
C3A C2A H2AA 126.1
C1A C2A H2AA 126.1
Fe1A C2A H2AA 126.1
C4A C3A C2A 108.4(5)
C4A C3A Fe1A 70.3(3)
C2A C3A Fe1A 69.4(3)
C4A C3A H3AA 125.8
C2A C3A H3AA 125.8
Fe1A C3A H3AA 125.8
C3A C4A C5A 108.4(5)
C3A C4A Fe1A 69.4(3)
C5A C4A Fe1A 69.2(3)
C3A C4A H4AA 125.8
C5A C4A H4AA 125.8
Fe1A C4A H4AA 125.8
C4A C5A C1A 107.7(4)
C4A C5A Fe1A 70.2(3)
C1A C5A Fe1A 69.3(3)
C4A C5A H5AA 126.1
C1A C5A H5AA 126.1
Fe1A C5A H5AA 126.1
C7A C6A C10A 107.5(5)
C7A C6A C24A 123.4(5)
C10A C6A C24A 129.0(5)
C7A C6A Fe1A 69.2(3)
C10A C6A Fe1A 69.4(3)
C24A C6A Fe1A 123.8(4)
C8A C7A C6A 108.5(5)
C8A C7A Fe1A 70.3(3)
C6A C7A Fe1A 69.9(3)
C8A C7A H7AA 125.7
C6A C7A H7AA 125.7
Fe1A C7A H7AA 125.7
C7A C8A C9A 108.0(5)
C7A C8A Fe1A 69.3(3)
C9A C8A Fe1A 69.7(3)
C7A C8A H8AA 126.0
C9A C8A H8AA 126.0
Fe1A C8A H8AA 126.0
C10A C9A C8A 108.7(5)
C10A C9A Fe1A 69.7(3)
C8A C9A Fe1A 69.6(3)
C10A C9A H9AA 125.7
C8A C9A H9AA 125.7
Fe1A C9A H9AA 125.7
C9A C10A C6A 107.3(5)
C9A C10A Fe1A 69.9(3)
C6A C10A Fe1A 69.2(3)
C9A C10A H10A 126.3
C6A C10A H10A 126.3
Fe1A C10A H10A 126.3
O1A C11A N1A 122.3(4)
O1A C11A C1A 121.3(4)
N1A C11A C1A 116.4(4)
N1A C12A C13A 110.8(4)
N1A C12A C15A 111.4(4)
C13A C12A C15A 107.8(4)
N1A C12A H12A 108.9
C13A C12A H12A 108.9
C15A C12A H12A 108.9
O2A C13A O3A 123.2(5)
O2A C13A C12A 126.1(5)
O3A C13A C12A 110.5(4)
O3A C14A H14A 109.5
O3A C14A H14B 109.5
H14A C14A H14B 109.5
O3A C14A H14C 109.5
H14A C14A H14C 109.5
H14B C14A H14C 109.5
C16A C15A C12A 113.5(4)
C16A C15A H15A 108.9
C12A C15A H15A 108.9
C16A C15A H15B 108.9
C12A C15A H15B 108.9
H15A C15A H15B 107.7
C17A C16A C23A 106.6(5)
C17A C16A C15A 129.5(5)
C23A C16A C15A 124.0(5)
C16A C17A N2A 109.7(5)
C16A C17A H17A 125.2
N2A C17A H17A 125.2
N2A C18A C19A 131.2(6)
N2A C18A C23A 107.5(5)
C19A C18A C23A 121.3(6)
C20A C19A C18A 117.2(6)
C20A C19A H19A 121.4
C18A C19A H19A 121.4
C21A C20A C19A 122.2(6)
C21A C20A H20A 118.9
C19A C20A H20A 118.9
C20A C21A C22A 121.1(6)
C20A C21A H21A 119.5
C22A C21A H21A 119.5
C21A C22A C23A 118.7(6)
C21A C22A H22A 120.6
C23A C22A H22A 120.6
C22A C23A C18A 119.5(5)
C22A C23A C16A 133.5(5)
C18A C23A C16A 107.1(5)
O4A C24A N3A 122.8(5)
O4A C24A C6A 121.1(5)
N3A C24A C6A 116.1(4)
N3A C25A C26A 110.3(4)
N3A C25A C28A 111.4(4)
C26A C25A C28A 111.5(4)
N3A C25A H25A 107.8
C26A C25A H25A 107.8
C28A C25A H25A 107.8
O5A C26A O6A 124.0(5)
O5A C26A C25A 125.7(5)
O6A C26A C25A 110.2(4)
O6A C27A H27A 109.5
O6A C27A H27B 109.5
H27A C27A H27B 109.5
O6A C27A H27C 109.5
H27A C27A H27C 109.5
H27B C27A H27C 109.5
C29A C28A C25A 114.5(4)
C29A C28A H28A 108.6
C25A C28A H28A 108.6
C29A C28A H28B 108.6
C25A C28A H28B 108.6
H28A C28A H28B 107.6
C30A C29A C36A 106.9(5)
C30A C29A C28A 127.5(5)
C36A C29A C28A 125.6(5)
C29A C30A N4A 109.6(5)
C29A C30A H30A 125.2
N4A C30A H30A 125.2
N4A C31A C36A 108.6(5)
N4A C31A C32A 129.5(6)
C36A C31A C32A 121.8(6)
C33A C32A C31A 117.2(6)
C33A C32A H32A 121.4
C31A C32A H32A 121.4
C32A C33A C34A 121.8(6)
C32A C33A H33A 119.1
C34A C33A H33A 119.1
C33A C34A C35A 121.1(7)
C33A C34A H34A 119.5
C35A C34A H34A 119.5
C36A C35A C34A 119.3(6)
C36A C35A H35A 120.4
C34A C35A H35A 120.4
C35A C36A C31A 118.8(5)
C35A C36A C29A 135.0(5)
C31A C36A C29A 106.2(5)
C1B Fe1B C6B 122.6(2)
C1B Fe1B C9B 124.7(3)
C6B Fe1B C9B 68.4(2)
C1B Fe1B C5B 41.5(2)
C6B Fe1B C5B 108.0(2)
C9B Fe1B C5B 162.3(3)
C1B Fe1B C10B 107.9(2)
C6B Fe1B C10B 40.9(2)
C9B Fe1B C10B 41.0(2)
C5B Fe1B C10B 125.0(2)
C1B Fe1B C7B 158.9(2)
C6B Fe1B C7B 41.3(2)
C9B Fe1B C7B 67.4(3)
C5B Fe1B C7B 122.1(2)
C10B Fe1B C7B 68.8(2)
C1B Fe1B C2B 41.4(2)
C6B Fe1B C2B 158.3(2)
C9B Fe1B C2B 107.0(3)
C5B Fe1B C2B 69.6(2)
C10B Fe1B C2B 121.6(2)
C7B Fe1B C2B 158.4(2)
C1B Fe1B C8B 159.9(3)
C6B Fe1B C8B 68.7(2)
C9B Fe1B C8B 39.8(3)
C5B Fe1B C8B 156.7(3)
C10B Fe1B C8B 68.6(2)
C7B Fe1B C8B 40.1(2)
C2B Fe1B C8B 122.3(2)
C1B Fe1B C4B 68.8(2)
C6B Fe1B C4B 124.5(2)
C9B Fe1B C4B 155.5(3)
C5B Fe1B C4B 40.8(2)
C10B Fe1B C4B 161.8(2)
C7B Fe1B C4B 107.3(2)
C2B Fe1B C4B 68.6(2)
C8B Fe1B C4B 120.7(3)
C1B Fe1B C3B 68.8(2)
C6B Fe1B C3B 160.1(2)
C9B Fe1B C3B 120.8(2)
C5B Fe1B C3B 68.7(2)
C10B Fe1B C3B 156.9(2)
C7B Fe1B C3B 122.5(2)
C2B Fe1B C3B 40.8(2)
C8B Fe1B C3B 106.2(2)
C4B Fe1B C3B 40.2(2)
C26B O6B C27B 117.7(6)
C11B N1B C12B 120.2(5)
C11B N1B H1B 119.9
C12B N1B H1B 119.9
C18B N2B C17B 108.4(5)
C18B N2B H2B 125.8
C17B N2B H2B 125.8
C24B N3B C25B 120.7(5)
C24B N3B H3B 119.7
C25B N3B H3B 119.7
C30B N4B C31B 107.9(6)
C30B N4B H4B 126.1
C31B N4B H4B 126.1
C2B C1B C5B 108.3(5)
C2B C1B C11B 123.1(5)
C5B C1B C11B 128.5(5)
C2B C1B Fe1B 70.0(3)
C5B C1B Fe1B 69.8(3)
C11B C1B Fe1B 122.6(4)
C3B C2B C1B 107.3(5)
C3B C2B Fe1B 70.3(3)
C1B C2B Fe1B 68.6(3)
C3B C2B H2BA 126.3
C1B C2B H2BA 126.3
Fe1B C2B H2BA 126.3
C4B C3B C2B 108.5(5)
C4B C3B Fe1B 69.7(3)
C2B C3B Fe1B 68.9(3)
C4B C3B H3BA 125.7
C2B C3B H3BA 125.7
Fe1B C3B H3BA 125.7
C3B C4B C5B 108.7(5)
C3B C4B Fe1B 70.0(3)
C5B C4B Fe1B 68.8(3)
C3B C4B H4BA 125.6
C5B C4B H4BA 125.6
Fe1B C4B H4BA 125.6
C4B C5B C1B 107.2(5)
C4B C5B Fe1B 70.3(3)
C1B C5B Fe1B 68.8(3)
C4B C5B H5BA 126.4
C1B C5B H5BA 126.4
Fe1B C5B H5BA 126.4
C10B C6B C7B 107.6(5)
C10B C6B C24B 129.3(5)
C7B C6B C24B 123.1(5)
C10B C6B Fe1B 69.9(3)
C7B C6B Fe1B 69.8(3)
C24B C6B Fe1B 123.0(4)
C8B C7B C6B 108.2(6)
C8B C7B Fe1B 70.2(3)
C6B C7B Fe1B 68.9(3)
C8B C7B H7BA 125.9
C6B C7B H7BA 125.9
Fe1B C7B H7BA 125.9
C9B C8B C7B 108.2(5)
C9B C8B Fe1B 69.5(3)
C7B C8B Fe1B 69.7(3)
C9B C8B H8BA 125.9
C7B C8B H8BA 125.9
Fe1B C8B H8BA 125.9
C8B C9B C10B 109.7(5)
C8B C9B Fe1B 70.6(3)
C10B C9B Fe1B 69.8(3)
C8B C9B H9BA 125.2
C10B C9B H9BA 125.2
Fe1B C9B H9BA 125.2
C6B C10B C9B 106.5(5)
C6B C10B Fe1B 69.1(3)
C9B C10B Fe1B 69.2(3)
C6B C10B H10B 126.8
C9B C10B H10B 126.8
Fe1B C10B H10B 126.8
O1B C11B N1B 120.3(5)
O1B C11B C1B 122.3(5)
N1B C11B C1B 117.4(5)
N1B C12B C15B 111.6(5)
N1B C12B C13B 110.0(5)
C15B C12B C13B 110.3(6)
N1B C12B H12B 108.3
C15B C12B H12B 108.3
C13B C12B H12B 108.3
O2B C13B O3B 129.6(9)
O2B C13B C12B 122.8(8)
O3B C13B C12B 107.6(8)
C13B O3B C14B 117.8(13)
O3B C14B H14D 109.5
O3B C14B H14E 109.5
H14D C14B H14E 109.5
O3B C14B H14F 109.5
H14D C14B H14F 109.5
H14E C14B H14F 109.5
O3C C14C H14G 109.5
O3C C14C H14H 109.5
H14G C14C H14H 109.5
O3C C14C H14I 109.5
H14G C14C H14I 109.5
H14H C14C H14I 109.5
C16B C15B C12B 112.1(6)
C16B C15B H15C 109.2
C12B C15B H15C 109.2
C16B C15B H15D 109.2
C12B C15B H15D 109.2
H15C C15B H15D 107.9
C17B C16B C23B 105.7(6)
C17B C16B C15B 128.3(6)
C23B C16B C15B 126.0(6)
C16B C17B N2B 111.1(6)
C16B C17B H17B 124.5
N2B C17B H17B 124.5
N2B C18B C19B 130.9(6)
N2B C18B C23B 107.3(5)
C19B C18B C23B 121.8(6)
C20B C19B C18B 118.6(6)
C20B C19B H19B 120.7
C18B C19B H19B 120.7
C19B C20B C21B 120.1(7)
C19B C20B H20B 120.0
C21B C20B H20B 120.0
C22B C21B C20B 122.6(6)
C22B C21B H21B 118.7
C20B C21B H21B 118.7
C21B C22B C23B 118.6(6)
C21B C22B H22B 120.7
C23B C22B H22B 120.7
C22B C23B C18B 118.4(6)
C22B C23B C16B 134.1(6)
C18B C23B C16B 107.4(5)
O4B C24B N3B 120.5(5)
O4B C24B C6B 122.6(5)
N3B C24B C6B 116.8(5)
N3B C25B C26B 110.9(5)
N3B C25B C28B 111.7(5)
C26B C25B C28B 113.3(5)
N3B C25B H25B 106.8
C26B C25B H25B 106.8
C28B C25B H25B 106.8
O5B C26B O6B 123.9(6)
O5B C26B C25B 127.2(6)
O6B C26B C25B 108.9(5)
O6B C27B H27D 109.5
O6B C27B H27E 109.5
H27D C27B H27E 109.5
O6B C27B H27F 109.5
H27D C27B H27F 109.5
H27E C27B H27F 109.5
C29B C28B C25B 111.2(5)
C29B C28B H28C 109.4
C25B C28B H28C 109.4
C29B C28B H28D 109.4
C25B C28B H28D 109.4
H28C C28B H28D 108.0
C30B C29B C36B 106.6(6)
C30B C29B C28B 127.0(6)
C36B C29B C28B 126.4(6)
C29B C30B N4B 110.9(6)
C29B C30B H30B 124.5
N4B C30B H30B 124.5
N4B C31B C32B 129.1(8)
N4B C31B C36B 108.2(6)
C32B C31B C36B 122.6(8)
C31B C32B C33B 116.8(9)
C31B C32B H32B 121.6
C33B C32B H32B 121.6
C32B C33B C34B 121.5(8)
C32B C33B H33B 119.2
C34B C33B H33B 119.2
C35B C34B C33B 121.4(8)
C35B C34B H34B 119.3
C33B C34B H34B 119.3
C34B C35B C36B 118.5(7)
C34B C35B H35B 120.7
C36B C35B H35B 120.7
C35B C36B C31B 119.1(6)
C35B C36B C29B 134.5(6)
C31B C36B C29B 106.3(6)
C2S C1S C6S 120.0
C2S C1S C7S 120.9(5)
C6S C1S C7S 118.8(5)
C3S C2S C1S 120.0
C3S C2S H2S 120.0
C1S C2S H2S 120.0
C2S C3S C4S 120.0
C2S C3S H3S 120.0
C4S C3S H3S 120.0
C5S C4S C3S 120.0
C5S C4S H4S 120.0
C3S C4S H4S 120.0
C4S C5S C6S 120.0
C4S C5S H5S 120.0
C6S C5S H5S 120.0
C5S C6S C1S 120.0
C5S C6S H6S 120.0
C1S C6S H6S 120.0
C1S C7S H7S1 109.5
C1S C7S H7S2 109.5
H7S1 C7S H7S2 109.5
C1S C7S H7S3 109.5
H7S1 C7S H7S3 109.5
H7S2 C7S H7S3 109.5
C8S O1S H1O 108.1
O1S C8S H8S1 109.5
O1S C8S H8S2 109.5
H8S1 C8S H8S2 109.5
O1S C8S H8S3 109.5
H8S1 C8S H8S3 109.5
H8S2 C8S H8S3 109.5

loop_
_geom_bond_atom_site_label_1
_geom_bond_atom_site_label_2
_geom_bond_distance
Fe1A C7A 2.039(5)
Fe1A C2A 2.046(5)
Fe1A C1A 2.046(5)
Fe1A C6A 2.049(5)
Fe1A C10A 2.051(5)
Fe1A C8A 2.052(6)
Fe1A C5A 2.052(5)
Fe1A C9A 2.053(5)
Fe1A C3A 2.054(5)
Fe1A C4A 2.065(5)
O1A C11A 1.234(6)
O2A C13A 1.195(7)
O3A C13A 1.325(6)
O3A C14A 1.444(8)
O4A C24A 1.230(6)
O5A C26A 1.203(6)
O6A C26A 1.336(7)
O6A C27A 1.445(7)
N1A C11A 1.348(6)
N1A C12A 1.440(6)
N1A H1A 0.8800
N2A C18A 1.367(8)
N2A C17A 1.376(8)
N2A H2A 0.8800
N3A C24A 1.335(7)
N3A C25A 1.457(6)
N3A H3A 0.8800
N4A C31A 1.359(7)
N4A C30A 1.386(7)
N4A H4A 0.8800
C1A C5A 1.434(7)
C1A C2A 1.439(7)
C1A C11A 1.476(7)
C2A C3A 1.424(7)
C2A H2AA 1.0000
C3A C4A 1.420(8)
C3A H3AA 1.0000
C4A C5A 1.427(7)
C4A H4AA 1.0000
C5A H5AA 1.0000
C6A C7A 1.429(8)
C6A C10A 1.447(7)
C6A C24A 1.502(7)
C7A C8A 1.412(8)
C7A H7AA 1.0000
C8A C9A 1.430(8)
C8A H8AA 1.0000
C9A C10A 1.417(8)
C9A H9AA 1.0000
C10A H10A 1.0000
C12A C13A 1.523(7)
C12A C15A 1.547(7)
C12A H12A 1.0000
C14A H14A 0.9800
C14A H14B 0.9800
C14A H14C 0.9800
C15A C16A 1.498(7)
C15A H15A 0.9900
C15A H15B 0.9900
C16A C17A 1.368(8)
C16A C23A 1.430(8)
C17A H17A 0.9500
C18A C19A 1.404(9)
C18A C23A 1.412(8)
C19A C20A 1.384(10)
C19A H19A 0.9500
C20A C21A 1.378(10)
C20A H20A 0.9500
C21A C22A 1.384(8)
C21A H21A 0.9500
C22A C23A 1.400(8)
C22A H22A 0.9500
C25A C26A 1.522(7)
C25A C28A 1.540(7)
C25A H25A 1.0000
C27A H27A 0.9800
C27A H27B 0.9800
C27A H27C 0.9800
C28A C29A 1.499(7)
C28A H28A 0.9900
C28A H28B 0.9900
C29A C30A 1.366(7)
C29A C36A 1.438(7)
C30A H30A 0.9500
C31A C36A 1.411(8)
C31A C32A 1.420(8)
C32A C33A 1.369(11)
C32A H32A 0.9500
C33A C34A 1.390(12)
C33A H33A 0.9500
C34A C35A 1.392(10)
C34A H34A 0.9500
C35A C36A 1.392(8)
C35A H35A 0.9500
Fe1B C1B 2.027(5)
Fe1B C6B 2.031(5)
Fe1B C9B 2.034(5)
Fe1B C5B 2.041(5)
Fe1B C10B 2.042(5)
Fe1B C7B 2.043(5)
Fe1B C2B 2.046(6)
Fe1B C8B 2.048(6)
Fe1B C4B 2.061(5)
Fe1B C3B 2.065(6)
O1B C11B 1.235(7)
O4B C24B 1.232(7)
O5B C26B 1.195(8)
O6B C26B 1.319(8)
O6B C27B 1.443(10)
N1B C11B 1.351(8)
N1B C12B 1.452(7)
N1B H1B 0.8800
N2B C18B 1.361(8)
N2B C17B 1.367(9)
N2B H2B 0.8800
N3B C24B 1.355(7)
N3B C25B 1.460(7)
N3B H3B 0.8800
N4B C30B 1.371(9)
N4B C31B 1.378(10)
N4B H4B 0.8800
C1B C2B 1.439(8)
C1B C5B 1.440(8)
C1B C11B 1.480(7)
C2B C3B 1.432(9)
C2B H2BA 1.0000
C3B C4B 1.419(8)
C3B H3BA 1.0000
C4B C5B 1.431(8)
C4B H4BA 1.0000
C5B H5BA 1.0000
C6B C10B 1.424(8)
C6B C7B 1.437(7)
C6B C24B 1.475(7)
C7B C8B 1.403(9)
C7B H7BA 1.0000
C8B C9B 1.391(10)
C8B H8BA 1.0000
C9B C10B 1.429(8)
C9B H9BA 1.0000
C10B H10B 1.0000
C12B C15B 1.523(10)
C12B C13B 1.540(9)
C12B H12B 1.0000
C13B O2B 1.236(13)
C13B O3B 1.381(14)
O3B C14B 1.44(2)
C14B H14D 0.9800
C14B H14E 0.9800
C14B H14F 0.9800
O3C C14C 1.47(2)
C14C H14G 0.9800
C14C H14H 0.9800
C14C H14I 0.9800
C15B C16B 1.496(9)
C15B H15C 0.9900
C15B H15D 0.9900
C16B C17B 1.358(9)
C16B C23B 1.421(9)
C17B H17B 0.9500
C18B C19B 1.412(9)
C18B C23B 1.415(8)
C19B C20B 1.364(10)
C19B H19B 0.9500
C20B C21B 1.408(10)
C20B H20B 0.9500
C21B C22B 1.376(11)
C21B H21B 0.9500
C22B C23B 1.412(8)
C22B H22B 0.9500
C25B C26B 1.514(9)
C25B C28B 1.526(8)
C25B H25B 1.0000
C27B H27D 0.9800
C27B H27E 0.9800
C27B H27F 0.9800
C28B C29B 1.495(9)
C28B H28C 0.9900
C28B H28D 0.9900
C29B C30B 1.358(10)
C29B C36B 1.436(8)
C30B H30B 0.9500
C31B C32B 1.380(10)
C31B C36B 1.412(10)
C32B C33B 1.381(13)
C32B H32B 0.9500
C33B C34B 1.418(14)
C33B H33B 0.9500
C34B C35B 1.349(12)
C34B H34B 0.9500
C35B C36B 1.412(10)
C35B H35B 0.9500
C1S C2S 1.3900
C1S C6S 1.3900
C1S C7S 1.493(11)
C2S C3S 1.3900
C2S H2S 0.9500
C3S C4S 1.3900
C3S H3S 0.9500
C4S C5S 1.3900
C4S H4S 0.9500
C5S C6S 1.3900
C5S H5S 0.9500
C6S H6S 0.9500
C7S H7S1 0.9800
C7S H7S2 0.9800
C7S H7S3 0.9800
O1S C8S 1.278(12)
O1S H1O 0.8401
C8S H8S1 0.9800
C8S H8S2 0.9800
C8S H8S3 0.9800

loop_
_geom_hbond_atom_site_label_D
_geom_hbond_atom_site_label_H
_geom_hbond_atom_site_label_A
_geom_hbond_distance_DH
_geom_hbond_distance_HA
_geom_hbond_distance_DA
_geom_hbond_angle_DHA
_geom_hbond_site_symmetry_A
N1A H1A O5A 0.88 2.25 3.106(6) 165.4 .
N2A H2A O4B 0.88 1.97 2.842(6) 170.9 .
N3A H3A O2A 0.88 2.13 2.919(5) 148.5 .
N4A H4A O1A 0.88 2.06 2.866(6) 152.4 3_655
1B H1B O5B 0.88 2.30 3.073(7) 146.7 .
N2B H2B O4A 0.88 1.97 2.817(6) 161.0 .
N3B H3B O2B 0.88 2.20 2.953(11) 143.2 .
N3B H3B O2C 0.88 2.29 3.085(15) 151.1 .
N4B H4B O1B 0.88 2.24 2.961(8) 139.3 1_655
O1S H1O O1B 0.84 2.09 2.929(11) 179.7 .

loop_
_geom_torsion_atom_site_label_1
_geom_torsion_atom_site_label_2
_geom_torsion_atom_site_label_3
_geom_torsion_atom_site_label_4
_geom_torsion
C5A C1A C2A C3A -0.3(5)
C11A C1A C2A C3A -179.1(4)
Fe1A C1A C2A C3A -59.8(3)
C5A C1A C2A Fe1A 59.4(3)
C11A C1A C2A Fe1A -119.3(4)
C1A C2A C3A C4A -0.2(6)
Fe1A C2A C3A C4A -59.6(4)
C1A C2A C3A Fe1A 59.4(3)
C2A C3A C4A C5A 0.7(6)
Fe1A C3A C4A C5A -58.4(3)
C2A C3A C4A Fe1A 59.1(4)
C3A C4A C5A C1A -0.9(6)
Fe1A C4A C5A C1A -59.4(3)
C3A C4A C5A Fe1A 58.5(4)
C2A C1A C5A C4A 0.7(5)
C11A C1A C5A C4A 179.4(5)
Fe1A C1A C5A C4A 59.9(3)
C2A C1A C5A Fe1A -59.2(3)
C11A C1A C5A Fe1A 119.5(5)
C10A C6A C7A C8A -0.8(6)
C24A C6A C7A C8A -177.4(5)
Fe1A C6A C7A C8A -59.9(4)
C10A C6A C7A Fe1A 59.1(3)
C24A C6A C7A Fe1A -117.5(5)
C6A C7A C8A C9A 0.5(6)
Fe1A C7A C8A C9A -59.1(4)
C6A C7A C8A Fe1A 59.7(4)
C7A C8A C9A C10A 0.0(6)
Fe1A C8A C9A C10A -59.0(4)
C7A C8A C9A Fe1A 58.9(4)
C8A C9A C10A C6A -0.5(6)
Fe1A C9A C10A C6A -59.3(3)
C8A C9A C10A Fe1A 58.8(4)
C7A C6A C10A C9A 0.8(6)
C24A C6A C10A C9A 177.1(5)
Fe1A C6A C10A C9A 59.7(3)
C7A C6A C10A Fe1A -58.9(3)
C24A C6A C10A Fe1A 117.4(5)
C12A N1A C11A O1A 5.4(8)
C12A N1A C11A C1A -174.7(4)
C5A C1A C11A O1A 164.2(5)
C2A C1A C11A O1A -17.3(7)
Fe1A C1A C11A O1A -104.5(5)
C5A C1A C11A N1A -15.7(7)
C2A C1A C11A N1A 162.8(4)
Fe1A C1A C11A N1A 75.6(6)
C11A N1A C12A C13A 92.3(5)
C11A N1A C12A C15A -147.7(4)
C14A O3A C13A O2A 2.6(8)
C14A O3A C13A C12A -172.1(5)
N1A C12A C13A O2A 20.8(7)
C15A C12A C13A O2A -101.4(6)
N1A C12A C13A O3A -164.8(4)
C15A C12A C13A O3A 73.1(5)
N1A C12A C15A C16A 70.3(6)
C13A C12A C15A C16A -168.0(4)
C12A C15A C16A C17A -93.9(7)
C12A C15A C16A C23A 85.6(6)
C23A C16A C17A N2A 0.5(6)
C15A C16A C17A N2A -179.9(5)
C18A N2A C17A C16A -0.3(6)
C17A N2A C18A C19A 179.1(6)
C17A N2A C18A C23A 0.0(6)
N2A C18A C19A C20A -179.7(6)
C23A C18A C19A C20A -0.7(9)
C18A C19A C20A C21A -0.5(10)
C19A C20A C21A C22A 1.4(11)
C20A C21A C22A C23A -0.9(10)
C21A C22A C23A C18A -0.3(8)
C21A C22A C23A C16A 179.8(6)
N2A C18A C23A C22A -179.6(5)
C19A C18A C23A C22A 1.2(8)
N2A C18A C23A C16A 0.3(6)
C19A C18A C23A C16A -178.9(5)
C17A C16A C23A C22A 179.4(6)
C15A C16A C23A C22A -0.2(9)
C17A C16A C23A C18A -0.5(6)
C15A C16A C23A C18A 179.9(5)
C25A N3A C24A O4A 7.8(7)
C25A N3A C24A C6A -174.0(4)
C7A C6A C24A O4A -0.2(7)
C10A C6A C24A O4A -175.9(5)
Fe1A C6A C24A O4A -86.1(6)
C7A C6A C24A N3A -178.4(5)
C10A C6A C24A N3A 5.8(7)
Fe1A C6A C24A N3A 95.6(5)
C24A N3A C25A C26A 75.2(5)
C24A N3A C25A C28A -160.4(4)
C27A O6A C26A O5A -2.4(9)
C27A O6A C26A C25A 177.6(5)
N3A C25A C26A O5A -4.1(7)
C28A C25A C26A O5A -128.3(6)
N3A C25A C26A O6A 175.9(4)
C28A C25A C26A O6A 51.6(6)
N3A C25A C28A C29A 66.3(5)
C26A C25A C28A C29A -170.1(4)
C25A C28A C29A C30A -107.8(6)
C25A C28A C29A C36A 74.0(6)
C36A C29A C30A N4A 0.4(6)
C28A C29A C30A N4A -178.1(5)
C31A N4A C30A C29A -0.5(6)
C30A N4A C31A C36A 0.4(6)
C30A N4A C31A C32A 177.3(6)
N4A C31A C32A C33A -179.5(6)
C36A C31A C32A C33A -2.9(10)
C31A C32A C33A C34A 2.2(12)
C32A C33A C34A C35A -0.8(13)
C33A C34A C35A C36A -0.1(12)
C34A C35A C36A C31A -0.6(10)
C34A C35A C36A C29A 178.7(7)
N4A C31A C36A C35A 179.4(5)
C32A C31A C36A C35A 2.1(9)
N4A C31A C36A C29A -0.1(6)
C32A C31A C36A C29A -177.3(5)
C30A C29A C36A C35A -179.5(7)
C28A C29A C36A C35A -1.0(10)
C30A C29A C36A C31A -0.2(6)
C28A C29A C36A C31A 178.3(5)
C5B C1B C2B C3B -0.4(6)
C11B C1B C2B C3B -176.5(5)
Fe1B C1B C2B C3B -60.0(4)
C5B C1B C2B Fe1B 59.5(4)
C11B C1B C2B Fe1B -116.5(5)
C1B C2B C3B C4B 0.2(6)
Fe1B C2B C3B C4B -58.6(4)
C1B C2B C3B Fe1B 58.9(4)
C2B C3B C4B C5B 0.0(6)
Fe1B C3B C4B C5B -58.1(4)
C2B C3B C4B Fe1B 58.1(4)
C3B C4B C5B C1B -0.3(6)
Fe1B C4B C5B C1B -59.1(4)
C3B C4B C5B Fe1B 58.8(4)
C2B C1B C5B C4B 0.5(6)
C11B C1B C5B C4B 176.2(5)
Fe1B C1B C5B C4B 60.1(4)
C2B C1B C5B Fe1B -59.7(4)
C11B C1B C5B Fe1B 116.1(5)
C10B C6B C7B C8B 0.6(6)
C24B C6B C7B C8B -176.3(5)
Fe1B C6B C7B C8B -59.4(4)
C10B C6B C7B Fe1B 60.0(4)
C24B C6B C7B Fe1B -117.0(5)
C6B C7B C8B C9B -0.5(6)
Fe1B C7B C8B C9B -59.1(4)
C6B C7B C8B Fe1B 58.6(4)
C7B C8B C9B C10B 0.2(6)
Fe1B C8B C9B C10B -59.0(4)
C7B C8B C9B Fe1B 59.2(4)
C7B C6B C10B C9B -0.5(6)
C24B C6B C10B C9B 176.2(5)
Fe1B C6B C10B C9B 59.4(4)
C7B C6B C10B Fe1B -59.9(4)
C24B C6B C10B Fe1B 116.8(5)
C8B C9B C10B C6B 0.2(6)
Fe1B C9B C10B C6B -59.4(4)
C8B C9B C10B Fe1B 59.5(4)
C12B N1B C11B O1B 3.6(8)
C12B N1B C11B C1B -178.4(5)
C2B C1B C11B O1B -1.3(8)
C5B C1B C11B O1B -176.5(5)
Fe1B C1B C11B O1B -87.4(6)
C2B C1B C11B N1B -179.3(5)
C5B C1B C11B N1B 5.5(8)
Fe1B C1B C11B N1B 94.6(5)
C11B N1B C12B C15B -164.9(5)
C11B N1B C12B C13B 72.3(8)
N1B C12B C13B O2B 42.1(13)
C15B C12B C13B O2B -81.4(12)
N1B C12B C13B O3B -137.7(9)
C15B C12B C13B O3B 98.7(10)
O2B C13B O3B C14B -7(2)
C12B C13B O3B C14B 172.9(13)
N1B C12B C15B C16B 65.0(7)
C13B C12B C15B C16B -172.5(6)
C12B C15B C16B C17B -98.1(8)
C12B C15B C16B C23B 79.6(7)
C23B C16B C17B N2B 0.4(7)
C15B C16B C17B N2B 178.4(6)
C18B N2B C17B C16B 0.1(7)
C17B N2B C18B C19B -179.6(6)
C17B N2B C18B C23B -0.4(6)
N2B C18B C19B C20B 177.8(6)
C23B C18B C19B C20B -1.3(9)
C18B C19B C20B C21B 0.2(9)
C19B C20B C21B C22B 1.0(10)
C20B C21B C22B C23B -1.0(10)
C21B C22B C23B C18B 0.0(9)
C21B C22B C23B C16B -178.3(6)
N2B C18B C23B C22B -178.1(5)
C19B C18B C23B C22B 1.2(8)
N2B C18B C23B C16B 0.6(6)
C19B C18B C23B C16B 179.9(5)
C17B C16B C23B C22B 177.8(6)
C15B C16B C23B C22B -0.3(10)
C17B C16B C23B C18B -0.6(6)
C15B C16B C23B C18B -178.8(6)
C25B N3B C24B O4B 4.2(8)
C25B N3B C24B C6B -179.7(5)
C10B C6B C24B O4B -177.2(5)
C7B C6B C24B O4B -1.0(8)
Fe1B C6B C24B O4B -87.0(6)
C10B C6B C24B N3B 6.7(8)
C7B C6B C24B N3B -177.0(5)
Fe1B C6B C24B N3B 96.9(5)
C24B N3B C25B C26B 82.7(7)
C24B N3B C25B C28B -150.0(5)
C27B O6B C26B O5B 5.5(15)
C27B O6B C26B C25B -175.5(9)
N3B C25B C26B O5B -1.0(10)
C28B C25B C26B O5B -127.6(7)
N3B C25B C26B O6B 180.0(7)
C28B C25B C26B O6B 53.5(9)
N3B C25B C28B C29B 70.1(7)
C26B C25B C28B C29B -163.8(6)
C25B C28B C29B C30B 70.1(8)
C25B C28B C29B C36B -108.5(7)
C36B C29B C30B N4B 1.5(8)
C28B C29B C30B N4B -177.3(6)
C31B N4B C30B C29B 0.2(9)
C30B N4B C31B C32B -179.1(10)
C30B N4B C31B C36B -1.9(9)
N4B C31B C32B C33B 178.5(10)
C36B C31B C32B C33B 1.7(16)
C31B C32B C33B C34B -1.4(18)
C32B C33B C34B C35B 2.2(17)
C33B C34B C35B C36B -3.0(12)
C34B C35B C36B C31B 3.3(10)
C34B C35B C36B C29B 179.4(7)
N4B C31B C36B C35B 179.9(6)
C32B C31B C36B C35B -2.7(12)
N4B C31B C36B C29B 2.8(8)
C32B C31B C36B C29B -179.8(9)
C30B C29B C36B C35B -179.1(7)
C28B C29B C36B C35B -0.3(11)
C30B C29B C36B C31B -2.6(7)
C28B C29B C36B C31B 176.2(6)
C6S C1S C2S C3S 0.0
C7S C1S C2S C3S -173.1(10)
C1S C2S C3S C4S 0.0
C2S C3S C4S C5S 0.0
C3S C4S C5S C6S 0.0
C4S C5S C6S C1S 0.0
C2S C1S C6S C5S 0.0
C7S C1S C6S C5S 173.2(10)
